data_7221246
loop_
_publ_author_name
'Stoehr, J.'
'Schaefer, H.'

_publ_section_title
;
 Die Kristallstrukturen von Li3 In2, Li5 Tl2 und Li3 Tl
;
_journal_name_full
;
Zeitschrift fuer Naturforschung, Teil B. Anorganische Chemie, Organische 
Chemie (33,1978-41,1986)
;
_journal_page_first 653
_journal_page_last 656
_journal_volume 34
_journal_year 1979
_chemical_formula_sum 'In2 Li3'
_chemical_name_systematic 'Li3 In2'
_space_group_IT_number 166
_symmetry_space_group_name_Hall '-R 3 2"'
_symmetry_space_group_name_H-M 'R -3 m :H'
_cell_angle_alpha 90
_cell_angle_beta 90
_cell_angle_gamma 120
_cell_formula_units_Z 3
_cell_length_a 4.748
_cell_length_b 4.748
_cell_length_c 14.74
_cell_volume 287.773
_citation_journal_id_ASTM ZNBAD2
_cod_data_source_file Stoehr_ZNBAD2_1979_357.cif
_cod_data_source_block In2Li3
_cod_original_cell_volume 287.7727
_cod_database_code 7221246

loop_
_symmetry_equiv_pos_as_xyz
x,y,z
-y,x-y,z
-x+y,-x,z
y,x,-z
-x,-x+y,-z
x-y,-y,-z
-x,-y,-z
y,-x+y,-z
x-y,x,-z
-y,-x,z
x,x-y,z
-x+y,y,z
x+2/3,y+1/3,z+1/3
-y+2/3,x-y+1/3,z+1/3
-x+y+2/3,-x+1/3,z+1/3
y+2/3,x+1/3,-z+1/3
-x+2/3,-x+y+1/3,-z+1/3
x-y+2/3,-y+1/3,-z+1/3
-x+2/3,-y+1/3,-z+1/3
y+2/3,-x+y+1/3,-z+1/3
x-y+2/3,x+1/3,-z+1/3
-y+2/3,-x+1/3,z+1/3
x+2/3,x-y+1/3,z+1/3
-x+y+2/3,y+1/3,z+1/3
x+1/3,y+2/3,z+2/3
-y+1/3,x-y+2/3,z+2/3
-x+y+1/3,-x+2/3,z+2/3
y+1/3,x+2/3,-z+2/3
-x+1/3,-x+y+2/3,-z+2/3
x-y+1/3,-y+2/3,-z+2/3
-x+1/3,-y+2/3,-z+2/3
y+1/3,-x+y+2/3,-z+2/3
x-y+1/3,x+2/3,-z+2/3
-y+1/3,-x+2/3,z+2/3
x+1/3,x-y+2/3,z+2/3
-x+y+1/3,y+2/3,z+2/3

loop_
_atom_site_label
_atom_site_type_symbol
_atom_site_fract_x
_atom_site_fract_y
_atom_site_fract_z
_atom_site_occupancy
_atom_site_U_iso_or_equiv
Li1 Li 0 0 0 1 0.0
Li2 Li 0 0 0.399 1 0.0
In1 In 0 0 0.7946 1 0.0
